data_7154551
loop_
_publ_author_name
'Ghandi, Mehdi'
'Zarezadeh, Nahid'
'Abbasi, Alireza'

_publ_section_title
;
 One-pot synthesis of spiropyrroloquinoline-isoindolinone and their
 aza-analogs via the Ugi-4CR/metal-free intramolecular bis-annulation
 process.
;
_journal_issue 30
_journal_name_full 'Organic &amp; biomolecular chemistry'
_journal_page_first 8211
_journal_page_last 8220
_journal_paper_doi 10.1039/c5ob01095k
_journal_volume 13
_journal_year 2015
_chemical_formula_moiety 'C36 H36 N4 O3 S'
_chemical_formula_sum 'C36 H36 N4 O3 S'
_chemical_formula_weight 604.76
_chemical_name_systematic
; 
 ? 
;
_space_group_IT_number 2
_symmetry_cell_setting triclinic
_symmetry_space_group_name_Hall '-P 1'
_symmetry_space_group_name_H-M 'P -1'
_atom_sites_solution_hydrogens geom
_atom_sites_solution_primary direct
_atom_sites_solution_secondary difmap
_audit_creation_method SHELXL-97
_audit_update_record
;
2015-05-03 deposited with the CCDC.
2015-06-25 downloaded from the CCDC.
;
_cell_angle_alpha 104.10(3)
_cell_angle_beta 103.64(3)
_cell_angle_gamma 108.92(3)
_cell_formula_units_Z 2
_cell_length_a 11.299(2)
_cell_length_b 11.724(2)
_cell_length_c 14.051(3)
_cell_measurement_reflns_used 9437
_cell_measurement_temperature 293(2)
_cell_measurement_theta_max 24.10
_cell_measurement_theta_min 1.96
_cell_volume 1604.0(8)
_computing_cell_refinement 'Automar software package (1.24-4, 2013)'
_computing_data_collection 'MAR345 dtb Program Manual(1.24-4, 2013)'
_computing_data_reduction 'Automar software package (1.24-4, 2013)'
_computing_molecular_graphics 'DIAMOND (Brandenburg, 1999)'
_computing_publication_material 'PLATON (Spek, 2000)'
_computing_structure_refinement 'SHELXL-97 (Sheldrick, 1997)'
_computing_structure_solution 'SHELXS-97 (Sheldrick, 1997)'
_diffrn_ambient_temperature 293(2)
_diffrn_detector_area_resol_mean 0.71
_diffrn_measured_fraction_theta_full 0.940
_diffrn_measured_fraction_theta_max 0.940
_diffrn_measurement_device_type 'Mar345 dtb'
_diffrn_measurement_method 'image-plate detector - phi oscillation'
_diffrn_radiation_monochromator graphite
_diffrn_radiation_source 'fine-focus sealed tube'
_diffrn_radiation_type MoK\a
_diffrn_radiation_wavelength 0.71073
_diffrn_reflns_av_R_equivalents 0.0360
_diffrn_reflns_av_sigmaI/netI 0.0352
_diffrn_reflns_limit_h_max 12
_diffrn_reflns_limit_h_min -12
_diffrn_reflns_limit_k_max 13
_diffrn_reflns_limit_k_min -13
_diffrn_reflns_limit_l_max 16
_diffrn_reflns_limit_l_min -16
_diffrn_reflns_number 9437
_diffrn_reflns_theta_full 24.10
_diffrn_reflns_theta_max 24.10
_diffrn_reflns_theta_min 1.96
_exptl_absorpt_coefficient_mu 0.143
_exptl_absorpt_correction_type none
_exptl_crystal_colour colorless
_exptl_crystal_density_diffrn 1.252
_exptl_crystal_density_method 'not measured'
_exptl_crystal_description block
_exptl_crystal_F_000 640
_exptl_crystal_size_max 0.55
_exptl_crystal_size_mid 0.45
_exptl_crystal_size_min 0.40
_refine_diff_density_max 0.269
_refine_diff_density_min -0.226
_refine_diff_density_rms 0.042
_refine_ls_extinction_coef 0.016(3)
_refine_ls_extinction_expression Fc^*^=kFc[1+0.001xFc^2^\l^3^/sin(2\q)]^-1/4^
_refine_ls_extinction_method SHELXL
_refine_ls_goodness_of_fit_ref 1.051
_refine_ls_hydrogen_treatment mixed
_refine_ls_matrix_type full
_refine_ls_number_parameters 420
_refine_ls_number_reflns 4785
_refine_ls_number_restraints 0
_refine_ls_restrained_S_all 1.051
_refine_ls_R_factor_all 0.0640
_refine_ls_R_factor_gt 0.0554
_refine_ls_shift/su_max 0.000
_refine_ls_shift/su_mean 0.000
_refine_ls_structure_factor_coef Fsqd
_refine_ls_weighting_details 'calc w=1/[\s^2^(Fo^2^)+(0.0891P)^2^+0.5689P] where P=(Fo^2^+2Fc^2^)/3'
_refine_ls_weighting_scheme calc
_refine_ls_wR_factor_gt 0.1522
_refine_ls_wR_factor_ref 0.1607
_reflns_number_gt 4094
_reflns_number_total 4785
_reflns_threshold_expression >2sigma(I)
_cod_data_source_file c5ob01095k2.cif
_cod_data_source_block 1
_cod_depositor_comments 'Adding full bibliography for 7154550--7154551.cif.'
_cod_original_cell_volume 1604.0(5)
_cod_database_code 7154551

loop_
_symmetry_equiv_pos_as_xyz
'x, y, z'
'-x, -y, -z'

loop_
_atom_site_label
_atom_site_type_symbol
_atom_site_fract_x
_atom_site_fract_y
_atom_site_fract_z
_atom_site_U_iso_or_equiv
_atom_site_adp_type
_atom_site_occupancy
_atom_site_symmetry_multiplicity
_atom_site_calc_flag
_atom_site_refinement_flags
O2 O 0.66380(16) 0.23284(15) 0.36449(13) 0.0539(4) Uani 1 1 d .
O3 O 0.3152(2) -0.16429(15) 0.20897(15) 0.0708(5) Uani 1 1 d .
N2 N 0.42878(18) 0.48171(16) 0.30189(15) 0.0467(5) Uani 1 1 d .
N1 N 0.57726(18) 0.38264(16) 0.34734(14) 0.0447(4) Uani 1 1 d .
N3 N 0.38511(18) 0.05032(15) 0.23098(13) 0.0425(4) Uani 1 1 d .
C20 C 0.2754(2) -0.0932(3) -0.12385(19) 0.0597(6) Uani 1 1 d .
H20 H 0.3279 -0.1353 -0.1023 0.072 Uiso 1 1 calc R
C4 C 0.4495(2) 0.38112(19) 0.31012(16) 0.0412(5) Uani 1 1 d .
C5 C 0.2969(2) 0.4604(2) 0.26087(18) 0.0471(5) Uani 1 1 d .
C7 C 0.2222(2) 0.23449(19) 0.24681(17) 0.0445(5) Uani 1 1 d .
H7 H 0.1553 0.1542 0.2310 0.053 Uiso 1 1 calc R
C8 C 0.3513(2) 0.25594(18) 0.28502(15) 0.0386(5) Uani 1 1 d .
C9 C 0.4213(2) 0.17224(18) 0.31241(15) 0.0394(5) Uani 1 1 d .
C3 C 0.5703(2) 0.26374(19) 0.34411(16) 0.0411(5) Uani 1 1 d .
C17 C 0.3820(2) 0.0381(2) 0.12434(16) 0.0460(5) Uani 1 1 d .
H17A H 0.4214 -0.0211 0.1015 0.055 Uiso 1 1 calc R
H17B H 0.4351 0.1212 0.1233 0.055 Uiso 1 1 calc R
C6 C 0.1907(2) 0.3385(2) 0.23112(18) 0.0465(5) Uani 1 1 d .
C10 C 0.3479(2) -0.0528(2) 0.26281(18) 0.0474(5) Uani 1 1 d .
N4 N 0.2329(2) -0.0924(2) -0.22397(16) 0.0560(5) Uani 1 1 d .
H41 H 0.254(3) -0.132(3) -0.277(2) 0.067 Uiso 1 1 d .
C12 C 0.3970(2) 0.1300(2) 0.40241(16) 0.0428(5) Uani 1 1 d .
C21 C 0.1575(2) -0.0222(2) -0.22740(18) 0.0516(6) Uani 1 1 d .
C11 C 0.3539(2) -0.0019(2) 0.37211(17) 0.0454(5) Uani 1 1 d .
C22 C 0.1543(2) 0.0240(2) -0.12591(19) 0.0538(6) Uani 1 1 d .
C30 C 0.2663(3) 0.5641(2) 0.2474(2) 0.0606(7) Uani 1 1 d .
H30 H 0.3345 0.6451 0.2680 0.073 Uiso 1 1 calc R
C27 C 0.0597(3) 0.3248(2) 0.1885(2) 0.0664(7) Uani 1 1 d .
H27 H -0.0104 0.2453 0.1692 0.080 Uiso 1 1 calc R
C19 C 0.2297(2) -0.0235(3) -0.06105(18) 0.0584(6) Uani 1 1 d .
C13 C 0.4123(3) 0.2032(2) 0.50131(18) 0.0554(6) Uani 1 1 d .
H13 H 0.4419 0.2921 0.5220 0.067 Uiso 1 1 calc R
C16 C 0.3234(3) -0.0666(3) 0.4397(2) 0.0589(6) Uani 1 1 d .
H16 H 0.2945 -0.1556 0.4193 0.071 Uiso 1 1 calc R
C14 C 0.3815(3) 0.1380(3) 0.5687(2) 0.0677(7) Uani 1 1 d .
H14 H 0.3907 0.1846 0.6358 0.081 Uiso 1 1 calc R
C26 C 0.0912(3) 0.0044(3) -0.3103(2) 0.0681(7) Uani 1 1 d .
H26 H 0.0953 -0.0259 -0.3766 0.082 Uiso 1 1 calc R
C15 C 0.3378(3) 0.0064(3) 0.5383(2) 0.0683(8) Uani 1 1 d .
H15 H 0.3175 -0.0342 0.5852 0.082 Uiso 1 1 calc R
C29 C 0.1373(3) 0.5463(3) 0.2042(3) 0.0779(9) Uani 1 1 d .
H29 H 0.1186 0.6150 0.1943 0.093 Uiso 1 1 calc R
C28 C 0.0332(3) 0.4268(3) 0.1749(3) 0.0828(9) Uani 1 1 d .
H28 H -0.0543 0.4163 0.1460 0.099 Uiso 1 1 calc R
C18 C 0.2422(3) -0.0098(4) 0.0499(2) 0.0896(11) Uani 1 1 d .
H18A H 0.1904 -0.0929 0.0517 0.108 Uiso 1 1 calc R
H18B H 0.2032 0.0488 0.0747 0.108 Uiso 1 1 calc R
C25 C 0.0197(3) 0.0766(3) -0.2914(3) 0.0860(10) Uani 1 1 d .
H25 H -0.0268 0.0942 -0.3461 0.103 Uiso 1 1 calc R
C23 C 0.0824(3) 0.0998(3) -0.1087(3) 0.0740(8) Uani 1 1 d .
H23 H 0.0799 0.1332 -0.0423 0.089 Uiso 1 1 calc R
C31 C 0.6996(2) 0.5006(2) 0.38038(19) 0.0517(6) Uani 1 1 d .
H31 H 0.6692 0.5668 0.3681 0.062 Uiso 1 1 calc R
C32 C 0.7729(3) 0.5481(3) 0.4933(2) 0.0906(11) Uani 1 1 d .
H32A H 0.8026 0.4845 0.5108 0.109 Uiso 1 1 calc R
H32B H 0.7139 0.5603 0.5312 0.109 Uiso 1 1 calc R
C33 C 0.8930(4) 0.6749(4) 0.5265(3) 0.1129(15) Uani 1 1 d .
H33A H 0.8619 0.7418 0.5207 0.135 Uiso 1 1 calc R
H33B H 0.9447 0.6981 0.5993 0.135 Uiso 1 1 calc R
C34 C 0.9794(3) 0.6695(3) 0.4637(3) 0.0938(11) Uani 1 1 d .
H34A H 1.0235 0.6143 0.4791 0.113 Uiso 1 1 calc R
H34B H 1.0474 0.7550 0.4826 0.113 Uiso 1 1 calc R
C35 C 0.9030(4) 0.6198(4) 0.3502(3) 0.1160(16) Uani 1 1 d .
H35A H 0.9617 0.6094 0.3115 0.139 Uiso 1 1 calc R
H35B H 0.8709 0.6821 0.3331 0.139 Uiso 1 1 calc R
C36 C 0.7851(4) 0.4915(3) 0.3170(3) 0.1172(16) Uani 1 1 d .
H36A H 0.7335 0.4662 0.2439 0.141 Uiso 1 1 calc R
H36B H 0.8174 0.4260 0.3250 0.141 Uiso 1 1 calc R
C24 C 0.0151(3) 0.1242(3) -0.1923(3) 0.0892(10) Uani 1 1 d .
H24 H -0.0339 0.1733 -0.1818 0.107 Uiso 1 1 calc R
S1 S 0.45269(19) 0.6275(3) -0.01904(14) 0.0807(10) Uani 0.620(8) 1 d P
S11 S 0.4451(5) 0.6954(8) -0.0025(4) 0.1253(18) Uani 0.380(8) 1 d P
O1 O 0.4299(6) 0.7180(5) -0.0713(5) 0.129(2) Uani 0.620(8) 1 d P
O11 O 0.5041(9) 0.6359(10) -0.0754(6) 0.128(4) Uani 0.380(8) 1 d P
C1 C 0.3017(4) 0.5439(5) -0.0090(4) 0.1361(17) Uani 1 1 d .
H1A H 0.2999 0.5843 0.0586 0.204 Uiso 1 1 calc R
H1B H 0.2907 0.4569 -0.0177 0.204 Uiso 1 1 calc R
H1C H 0.2308 0.5441 -0.0622 0.204 Uiso 1 1 calc R
C2 C 0.5370(4) 0.7176(4) 0.1197(3) 0.1112(13) Uani 1 1 d .
H2A H 0.4733 0.7050 0.1551 0.167 Uiso 1 1 calc R
H2B H 0.5792 0.8074 0.1305 0.167 Uiso 1 1 calc R
H2C H 0.6030 0.6880 0.1470 0.167 Uiso 1 1 calc R

loop_
_atom_site_aniso_label
_atom_site_aniso_U_11
_atom_site_aniso_U_22
_atom_site_aniso_U_33
_atom_site_aniso_U_23
_atom_site_aniso_U_13
_atom_site_aniso_U_12
O2 0.0492(10) 0.0527(9) 0.0650(10) 0.0206(8) 0.0204(8) 0.0263(8)
O3 0.0965(15) 0.0346(9) 0.0807(12) 0.0170(8) 0.0354(11) 0.0244(9)
N2 0.0467(12) 0.0335(9) 0.0598(11) 0.0190(8) 0.0171(9) 0.0151(8)
N1 0.0392(11) 0.0355(9) 0.0527(10) 0.0141(8) 0.0111(8) 0.0110(7)
N3 0.0524(11) 0.0318(9) 0.0411(9) 0.0113(7) 0.0162(8) 0.0153(7)
C20 0.0481(15) 0.0804(17) 0.0572(14) 0.0277(13) 0.0202(11) 0.0300(12)
C4 0.0410(13) 0.0360(11) 0.0440(11) 0.0142(9) 0.0128(9) 0.0136(9)
C5 0.0496(15) 0.0388(11) 0.0585(13) 0.0210(10) 0.0209(11) 0.0199(10)
C7 0.0423(13) 0.0351(11) 0.0513(12) 0.0149(9) 0.0137(10) 0.0117(9)
C8 0.0424(13) 0.0322(10) 0.0406(11) 0.0130(8) 0.0136(9) 0.0147(8)
C9 0.0444(12) 0.0315(10) 0.0419(11) 0.0117(8) 0.0150(9) 0.0155(8)
C3 0.0460(13) 0.0384(11) 0.0398(11) 0.0126(9) 0.0158(9) 0.0184(9)
C17 0.0468(13) 0.0433(12) 0.0446(12) 0.0126(9) 0.0175(10) 0.0150(9)
C6 0.0444(14) 0.0413(12) 0.0552(13) 0.0170(10) 0.0170(10) 0.0191(9)
C10 0.0510(14) 0.0352(11) 0.0590(13) 0.0176(10) 0.0195(11) 0.0200(9)
N4 0.0585(13) 0.0643(13) 0.0480(11) 0.0137(9) 0.0233(10) 0.0290(10)
C12 0.0414(12) 0.0474(12) 0.0453(11) 0.0201(9) 0.0151(9) 0.0218(9)
C21 0.0450(14) 0.0494(13) 0.0524(13) 0.0139(10) 0.0161(10) 0.0126(10)
C11 0.0430(13) 0.0478(12) 0.0548(13) 0.0259(10) 0.0185(10) 0.0226(10)
C22 0.0412(13) 0.0514(13) 0.0570(14) 0.0071(11) 0.0190(11) 0.0114(10)
C30 0.0590(17) 0.0467(13) 0.0880(18) 0.0322(13) 0.0282(14) 0.0275(11)
C27 0.0492(17) 0.0540(15) 0.095(2) 0.0290(14) 0.0185(14) 0.0220(12)
C19 0.0377(13) 0.0812(17) 0.0455(13) 0.0123(12) 0.0155(10) 0.0172(11)
C13 0.0609(16) 0.0619(15) 0.0468(13) 0.0157(11) 0.0195(11) 0.0304(12)
C16 0.0564(16) 0.0637(15) 0.0791(17) 0.0458(14) 0.0317(13) 0.0306(12)
C14 0.0710(19) 0.101(2) 0.0496(14) 0.0333(14) 0.0287(13) 0.0467(16)
C26 0.0601(17) 0.0734(18) 0.0692(17) 0.0333(14) 0.0217(13) 0.0195(13)
C15 0.0647(18) 0.100(2) 0.0739(18) 0.0585(17) 0.0377(14) 0.0438(15)
C29 0.073(2) 0.0645(17) 0.123(3) 0.0515(17) 0.0381(18) 0.0431(15)
C28 0.0531(18) 0.078(2) 0.131(3) 0.0496(19) 0.0233(17) 0.0389(15)
C18 0.0500(17) 0.153(3) 0.0453(15) 0.0199(17) 0.0171(12) 0.0258(18)
C25 0.072(2) 0.085(2) 0.117(3) 0.060(2) 0.0301(19) 0.0345(17)
C23 0.0604(18) 0.0590(16) 0.092(2) 0.0057(14) 0.0368(16) 0.0186(13)
C31 0.0402(13) 0.0389(12) 0.0649(14) 0.0170(10) 0.0123(10) 0.0073(9)
C32 0.071(2) 0.090(2) 0.0575(17) 0.0041(15) 0.0196(14) -0.0154(16)
C33 0.082(2) 0.098(3) 0.078(2) -0.0029(18) 0.0230(18) -0.0332(19)
C34 0.0471(17) 0.0671(19) 0.141(3) 0.025(2) 0.0223(18) 0.0068(13)
C35 0.112(3) 0.083(2) 0.109(3) 0.009(2) 0.071(3) -0.020(2)
C36 0.120(3) 0.089(2) 0.079(2) -0.0063(18) 0.064(2) -0.030(2)
C24 0.070(2) 0.071(2) 0.146(3) 0.047(2) 0.044(2) 0.0398(16)
S1 0.0936(13) 0.0745(14) 0.0744(12) 0.0317(9) 0.0269(8) 0.0314(8)
S11 0.188(4) 0.140(4) 0.110(3) 0.068(3) 0.080(3) 0.102(3)
O1 0.166(5) 0.123(4) 0.115(4) 0.084(3) 0.036(3) 0.057(3)
O11 0.138(7) 0.197(9) 0.071(4) 0.039(5) 0.062(5) 0.080(6)
C1 0.093(3) 0.188(5) 0.111(3) 0.067(3) 0.023(2) 0.036(3)
C2 0.114(3) 0.107(3) 0.089(3) 0.025(2) 0.032(2) 0.025(2)

loop_
_atom_type_symbol
_atom_type_description
_atom_type_scat_dispersion_real
_atom_type_scat_dispersion_imag
_atom_type_scat_source
C C 0.0033 0.0016 'International Tables Vol C Tables 4.2.6.8 and 6.1.1.4'
H H 0.0000 0.0000 'International Tables Vol C Tables 4.2.6.8 and 6.1.1.4'
N N 0.0061 0.0033 'International Tables Vol C Tables 4.2.6.8 and 6.1.1.4'
O O 0.0106 0.0060 'International Tables Vol C Tables 4.2.6.8 and 6.1.1.4'
S S 0.1246 0.1234 'International Tables Vol C Tables 4.2.6.8 and 6.1.1.4'

loop_
_geom_angle_atom_site_label_1
_geom_angle_atom_site_label_2
_geom_angle_atom_site_label_3
_geom_angle
C4 N2 C5 115.01(18)
C3 N1 C4 111.25(17)
C3 N1 C31 126.73(19)
C4 N1 C31 121.97(17)
C10 N3 C9 113.14(17)
C10 N3 C17 123.03(17)
C9 N3 C17 123.75(16)
C19 C20 N4 110.3(2)
C19 C20 H20 124.9
N4 C20 H20 124.9
N2 C4 N1 123.47(19)
N2 C4 C8 126.8(2)
N1 C4 C8 109.71(17)
N2 C5 C30 118.4(2)
N2 C5 C6 122.87(19)
C30 C5 C6 118.7(2)
C8 C7 C6 118.1(2)
C8 C7 H7 121.0
C6 C7 H7 121.0
C7 C8 C4 118.72(19)
C7 C8 C9 133.05(18)
C4 C8 C9 108.20(18)
N3 C9 C8 116.65(17)
N3 C9 C12 102.27(15)
C8 C9 C12 114.07(16)
N3 C9 C3 112.18(16)
C8 C9 C3 101.80(15)
C12 C9 C3 110.14(17)
O2 C3 N1 126.5(2)
O2 C3 C9 124.96(18)
N1 C3 C9 108.47(18)
N3 C17 C18 111.73(19)
N3 C17 H17A 109.3
C18 C17 H17A 109.3
N3 C17 H17B 109.3
C18 C17 H17B 109.3
H17A C17 H17B 107.9
C27 C6 C5 119.1(2)
C27 C6 C7 122.4(2)
C5 C6 C7 118.4(2)
O3 C10 N3 125.1(2)
O3 C10 C11 128.3(2)
N3 C10 C11 106.58(17)
C21 N4 C20 108.9(2)
C21 N4 H41 127.7(18)
C20 N4 H41 123.3(18)
C11 C12 C13 121.3(2)
C11 C12 C9 109.21(18)
C13 C12 C9 129.5(2)
N4 C21 C26 130.5(2)
N4 C21 C22 107.4(2)
C26 C21 C22 122.1(2)
C12 C11 C16 121.4(2)
C12 C11 C10 108.78(18)
C16 C11 C10 129.8(2)
C23 C22 C21 118.6(3)
C23 C22 C19 134.1(3)
C21 C22 C19 107.4(2)
C29 C30 C5 120.3(2)
C29 C30 H30 119.8
C5 C30 H30 119.8
C28 C27 C6 120.8(3)
C28 C27 H27 119.6
C6 C27 H27 119.6
C20 C19 C22 106.0(2)
C20 C19 C18 127.5(3)
C22 C19 C18 126.2(2)
C12 C13 C14 117.1(2)
C12 C13 H13 121.4
C14 C13 H13 121.4
C15 C16 C11 117.3(2)
C15 C16 H16 121.4
C11 C16 H16 121.4
C15 C14 C13 121.5(2)
C15 C14 H14 119.2
C13 C14 H14 119.2
C25 C26 C21 118.0(3)
C25 C26 H26 121.0
C21 C26 H26 121.0
C14 C15 C16 121.3(2)
C14 C15 H15 119.3
C16 C15 H15 119.3
C30 C29 C28 121.0(2)
C30 C29 H29 119.5
C28 C29 H29 119.5
C27 C28 C29 120.0(3)
C27 C28 H28 120.0
C29 C28 H28 120.0
C19 C18 C17 115.4(2)
C19 C18 H18A 108.4
C17 C18 H18A 108.4
C19 C18 H18B 108.4
C17 C18 H18B 108.4
H18A C18 H18B 107.5
C26 C25 C24 121.3(3)
C26 C25 H25 119.3
C24 C25 H25 119.3
C24 C23 C22 118.8(3)
C24 C23 H23 120.6
C22 C23 H23 120.6
C36 C31 C32 113.0(3)
C36 C31 N1 114.0(2)
C32 C31 N1 112.3(2)
C36 C31 H31 105.5
C32 C31 H31 105.5
N1 C31 H31 105.5
C31 C32 C33 111.2(3)
C31 C32 H32A 109.4
C33 C32 H32A 109.4
C31 C32 H32B 109.4
C33 C32 H32B 109.4
H32A C32 H32B 108.0
C34 C33 C32 113.1(3)
C34 C33 H33A 109.0
C32 C33 H33A 109.0
C34 C33 H33B 109.0
C32 C33 H33B 109.0
H33A C33 H33B 107.8
C33 C34 C35 111.8(3)
C33 C34 H34A 109.3
C35 C34 H34A 109.3
C33 C34 H34B 109.3
C35 C34 H34B 109.3
H34A C34 H34B 107.9
C34 C35 C36 112.1(3)
C34 C35 H35A 109.2
C36 C35 H35A 109.2
C34 C35 H35B 109.2
C36 C35 H35B 109.2
H35A C35 H35B 107.9
C31 C36 C35 110.8(3)
C31 C36 H36A 109.5
C35 C36 H36A 109.5
C31 C36 H36B 109.5
C35 C36 H36B 109.5
H36A C36 H36B 108.1
C23 C24 C25 121.2(3)
C23 C24 H24 119.4
C25 C24 H24 119.4
S11 S1 O11 103.2(7)
S11 S1 O1 43.4(4)
O11 S1 O1 67.5(5)
S11 S1 C1 92.6(5)
O11 S1 C1 142.2(5)
O1 S1 C1 105.8(4)
S11 S1 C2 68.3(4)
O11 S1 C2 122.0(5)
O1 S1 C2 107.9(3)
C1 S1 C2 95.8(2)
S1 S11 O1 104.6(7)
S1 S11 O11 45.1(5)
O1 S11 O11 67.5(5)
S11 O1 O11 71.0(6)
S11 O1 S1 32.0(4)
O11 O1 S1 43.5(4)
S1 O11 O1 69.0(6)
S1 O11 S11 31.7(3)
O1 O11 S11 41.5(4)
S1 C1 H1A 109.5
S1 C1 H1B 109.5
H1A C1 H1B 109.5
S1 C1 H1C 109.5
H1A C1 H1C 109.5
H1B C1 H1C 109.5
S1 C2 H2A 109.5
S1 C2 H2B 109.5
H2A C2 H2B 109.5
S1 C2 H2C 109.5
H2A C2 H2C 109.5
H2B C2 H2C 109.5

loop_
_geom_bond_atom_site_label_1
_geom_bond_atom_site_label_2
_geom_bond_distance
O2 C3 1.219(3)
O3 C10 1.221(3)
N2 C4 1.301(3)
N2 C5 1.378(3)
N1 C3 1.359(3)
N1 C4 1.407(3)
N1 C31 1.478(3)
N3 C10 1.364(3)
N3 C9 1.457(3)
N3 C17 1.461(3)
C20 C19 1.361(4)
C20 N4 1.379(3)
C20 H20 0.9300
C4 C8 1.420(3)
C5 C30 1.410(3)
C5 C6 1.420(3)
C7 C8 1.344(3)
C7 C6 1.427(3)
C7 H7 0.9300
C8 C9 1.510(3)
C9 C12 1.517(3)
C9 C3 1.558(3)
C17 C18 1.505(4)
C17 H17A 0.9700
C17 H17B 0.9700
C6 C27 1.399(4)
C10 C11 1.482(3)
N4 C21 1.363(3)
N4 H41 0.90(3)
C12 C11 1.379(3)
C12 C13 1.381(3)
C21 C26 1.390(4)
C21 C22 1.411(3)
C11 C16 1.390(3)
C22 C23 1.401(4)
C22 C19 1.434(4)
C30 C29 1.364(4)
C30 H30 0.9300
C27 C28 1.369(4)
C27 H27 0.9300
C19 C18 1.495(4)
C13 C14 1.391(4)
C13 H13 0.9300
C16 C15 1.380(4)
C16 H16 0.9300
C14 C15 1.376(4)
C14 H14 0.9300
C26 C25 1.371(4)
C26 H26 0.9300
C15 H15 0.9300
C29 C28 1.392(4)
C29 H29 0.9300
C28 H28 0.9300
C18 H18A 0.9700
C18 H18B 0.9700
C25 C24 1.388(5)
C25 H25 0.9300
C23 C24 1.387(5)
C23 H23 0.9300
C31 C36 1.471(4)
C31 C32 1.471(4)
C31 H31 0.9800
C32 C33 1.525(4)
C32 H32A 0.9700
C32 H32B 0.9700
C33 C34 1.468(5)
C33 H33A 0.9700
C33 H33B 0.9700
C34 C35 1.483(5)
C34 H34A 0.9700
C34 H34B 0.9700
C35 C36 1.523(4)
C35 H35A 0.9700
C35 H35B 0.9700
C36 H36A 0.9700
C36 H36B 0.9700
C24 H24 0.9300
S1 S11 0.811(5)
S1 O11 1.092(8)
S1 O1 1.483(6)
S1 C1 1.728(5)
S1 C2 1.815(4)
S11 O1 1.054(6)
S11 O11 1.502(11)
O1 O11 1.467(10)
C1 H1A 0.9600
C1 H1B 0.9600
C1 H1C 0.9600
C2 H2A 0.9600
C2 H2B 0.9600
C2 H2C 0.9600

loop_
_geom_torsion_atom_site_label_1
_geom_torsion_atom_site_label_2
_geom_torsion_atom_site_label_3
_geom_torsion_atom_site_label_4
_geom_torsion
C5 N2 C4 N1 178.12(19)
C5 N2 C4 C8 -2.4(3)
C3 N1 C4 N2 -177.69(19)
C31 N1 C4 N2 0.0(3)
C3 N1 C4 C8 2.8(2)
C31 N1 C4 C8 -179.57(18)
C4 N2 C5 C30 -178.7(2)
C4 N2 C5 C6 1.0(3)
C6 C7 C8 C4 1.5(3)
C6 C7 C8 C9 179.2(2)
N2 C4 C8 C7 1.3(3)
N1 C4 C8 C7 -179.23(18)
N2 C4 C8 C9 -177.02(19)
N1 C4 C8 C9 2.5(2)
C10 N3 C9 C8 -126.79(19)
C17 N3 C9 C8 50.2(3)
C10 N3 C9 C12 -1.6(2)
C17 N3 C9 C12 175.35(18)
C10 N3 C9 C3 116.4(2)
C17 N3 C9 C3 -66.7(2)
C7 C8 C9 N3 53.7(3)
C4 C8 C9 N3 -128.37(19)
C7 C8 C9 C12 -65.3(3)
C4 C8 C9 C12 112.66(19)
C7 C8 C9 C3 176.1(2)
C4 C8 C9 C3 -5.9(2)
C4 N1 C3 O2 174.8(2)
C31 N1 C3 O2 -2.7(3)
C4 N1 C3 C9 -6.7(2)
C31 N1 C3 C9 175.81(19)
N3 C9 C3 O2 -48.3(3)
C8 C9 C3 O2 -173.78(19)
C12 C9 C3 O2 64.9(3)
N3 C9 C3 N1 133.10(17)
C8 C9 C3 N1 7.7(2)
C12 C9 C3 N1 -113.70(18)
C10 N3 C17 C18 75.1(3)
C9 N3 C17 C18 -101.6(3)
N2 C5 C6 C27 -179.0(2)
C30 C5 C6 C27 0.7(3)
N2 C5 C6 C7 1.5(3)
C30 C5 C6 C7 -178.8(2)
C8 C7 C6 C27 177.8(2)
C8 C7 C6 C5 -2.7(3)
C9 N3 C10 O3 -178.9(2)
C17 N3 C10 O3 4.1(3)
C9 N3 C10 C11 1.8(2)
C17 N3 C10 C11 -175.21(18)
C19 C20 N4 C21 -0.4(3)
N3 C9 C12 C11 0.8(2)
C8 C9 C12 C11 127.64(19)
C3 C9 C12 C11 -118.64(19)
N3 C9 C12 C13 -179.2(2)
C8 C9 C12 C13 -52.3(3)
C3 C9 C12 C13 61.4(3)
C20 N4 C21 C26 -178.7(3)
C20 N4 C21 C22 0.9(3)
C13 C12 C11 C16 0.3(3)
C9 C12 C11 C16 -179.6(2)
C13 C12 C11 C10 -179.8(2)
C9 C12 C11 C10 0.2(2)
O3 C10 C11 C12 179.5(2)
N3 C10 C11 C12 -1.2(2)
O3 C10 C11 C16 -0.6(4)
N3 C10 C11 C16 178.6(2)
N4 C21 C22 C23 180.0(2)
C26 C21 C22 C23 -0.5(3)
N4 C21 C22 C19 -1.0(3)
C26 C21 C22 C19 178.6(2)
N2 C5 C30 C29 178.1(2)
C6 C5 C30 C29 -1.6(4)
C5 C6 C27 C28 0.3(4)
C7 C6 C27 C28 179.8(3)
N4 C20 C19 C22 -0.2(3)
N4 C20 C19 C18 174.0(3)
C23 C22 C19 C20 179.6(3)
C21 C22 C19 C20 0.7(3)
C23 C22 C19 C18 5.3(5)
C21 C22 C19 C18 -173.5(3)
C11 C12 C13 C14 -0.4(3)
C9 C12 C13 C14 179.5(2)
C12 C11 C16 C15 0.1(3)
C10 C11 C16 C15 -179.7(2)
C12 C13 C14 C15 0.0(4)
N4 C21 C26 C25 178.7(3)
C22 C21 C26 C25 -0.8(4)
C13 C14 C15 C16 0.4(4)
C11 C16 C15 C14 -0.5(4)
C5 C30 C29 C28 1.5(5)
C6 C27 C28 C29 -0.5(5)
C30 C29 C28 C27 -0.5(5)
C20 C19 C18 C17 55.8(4)
C22 C19 C18 C17 -131.2(3)
N3 C17 C18 C19 179.2(2)
C21 C26 C25 C24 1.2(4)
C21 C22 C23 C24 1.3(4)
C19 C22 C23 C24 -177.4(3)
C3 N1 C31 C36 60.3(4)
C4 N1 C31 C36 -116.9(3)
C3 N1 C31 C32 -69.8(3)
C4 N1 C31 C32 112.9(3)
C36 C31 C32 C33 53.4(4)
N1 C31 C32 C33 -175.9(3)
C31 C32 C33 C34 -51.9(5)
C32 C33 C34 C35 52.0(5)
C33 C34 C35 C36 -53.1(5)
C32 C31 C36 C35 -54.7(5)
N1 C31 C36 C35 175.5(3)
C34 C35 C36 C31 54.1(5)
C22 C23 C24 C25 -1.0(5)
C26 C25 C24 C23 -0.3(5)
O11 S1 S11 O1 34.9(8)
C1 S1 S11 O1 -110.4(5)
C2 S1 S11 O1 154.4(6)
O1 S1 S11 O11 -34.9(8)
C1 S1 S11 O11 -145.4(5)
C2 S1 S11 O11 119.5(5)
S1 S11 O1 O11 -26.0(6)
O11 S11 O1 S1 26.0(6)
O11 S1 O1 S11 -142.9(8)
C1 S1 O1 S11 76.7(7)
C2 S1 O1 S11 -24.9(6)
S11 S1 O1 O11 142.9(8)
C1 S1 O1 O11 -140.5(6)
C2 S1 O1 O11 117.9(5)
S11 S1 O11 O1 -25.2(6)
C1 S1 O11 O1 87.0(10)
C2 S1 O11 O1 -97.7(5)
O1 S1 O11 S11 25.2(6)
C1 S1 O11 S11 112.2(12)
C2 S1 O11 S11 -72.5(6)
S11 O1 O11 S1 19.8(5)
S1 O1 O11 S11 -19.8(5)
O1 S11 O11 S1 -143.1(9)
S1 S11 O11 O1 143.1(9)
